data_2244235
loop_
_publ_author_name
'Laban, Uro&#x161;'
'Naeem, Marilyn'
'Chadeayne, Andrew R.'
'Golen, James A.'
'Manke, David R.'

_publ_section_title
;
 Synthesis and structure of 4-hy-droxy-<i>N</i>-iso-propyl-tryptamine
 (4-HO-NiPT) and its precursors.
;
_journal_coeditor_code HB8057
_journal_issue 'Pt 4'
_journal_name_full 'Acta crystallographica. Section E, Crystallographic communications'
_journal_page_first 280
_journal_page_last 286
_journal_paper_doi 10.1107/S2056989023002098
_journal_volume 79
_journal_year 2023
_chemical_formula_iupac 'C15 H13 N O'
_chemical_formula_moiety 'C15 H13 N O'
_chemical_formula_sum 'C15 H13 N O'
_chemical_formula_weight 223.26
_chemical_name_common
;
4-Benzyloxyindole
;
_chemical_name_systematic
;
4-Phenoxy-1<i>H</i>-indole
;
_space_group_crystal_system orthorhombic
_space_group_IT_number 61
_space_group_name_Hall '-P 2ac 2ab'
_space_group_name_H-M_alt 'P b c a'
_atom_sites_solution_hydrogens mixed
_audit_creation_method
;
Olex2 1.5
(compiled 2022.04.07 svn.rca3783a0 for OlexSys, GUI svn.r6498)
;
_cell_angle_alpha 90
_cell_angle_beta 90
_cell_angle_gamma 90
_cell_formula_units_Z 8
_cell_length_a 9.8201(9)
_cell_length_b 9.0067(7)
_cell_length_c 26.995(2)
_cell_measurement_reflns_used 9827
_cell_measurement_temperature 300(2)
_cell_measurement_theta_max 26.34
_cell_measurement_theta_min 2.57
_cell_volume 2387.6(3)
_computing_cell_refinement
;
SAINT (Bruker, 2021)
;
_computing_data_collection
;
APEX4 (Bruker, 2021)
;
_computing_data_reduction
;
SAINT (Bruker, 2021)
;
_computing_molecular_graphics
;
OLEX2 (Dolomanov <i>et al.</i>,  2009)
;
_computing_publication_material
;
OLEX2 (Dolomanov <i>et al.</i>,  2009)
;
_computing_structure_refinement
;
SHELXL2018 (Sheldrick, 2015b)
;
_computing_structure_solution
;
SHELXT2014 (Sheldrick, 2015a)
;
_diffrn_ambient_temperature 300.15
_diffrn_measured_fraction_theta_full 0.999
_diffrn_measured_fraction_theta_max 0.999
_diffrn_measurement_device_type 'Bruker D8 Venture CMOS'
_diffrn_measurement_method '\f and \w scans'
_diffrn_radiation_type MoK\a
_diffrn_radiation_wavelength 0.71073
_diffrn_reflns_av_R_equivalents 0.0394
_diffrn_reflns_av_unetI/netI 0.0122
_diffrn_reflns_limit_h_max 12
_diffrn_reflns_limit_h_min -12
_diffrn_reflns_limit_k_max 10
_diffrn_reflns_limit_k_min -11
_diffrn_reflns_limit_l_max 33
_diffrn_reflns_limit_l_min -33
_diffrn_reflns_number 56335
_diffrn_reflns_theta_full 25.242
_diffrn_reflns_theta_max 26.396
_diffrn_reflns_theta_min 3.018
_diffrn_source_current 30.0
_diffrn_source_power 1.5
_diffrn_source_voltage 50.0
_diffrn_standards_number 0
_exptl_absorpt_coefficient_mu 0.078
_exptl_absorpt_correction_T_max 0.7454
_exptl_absorpt_correction_T_min 0.6965
_exptl_absorpt_correction_type multi-scan
_exptl_absorpt_process_details
;
(SADABS; Bruker, 2021)
;
_exptl_crystal_colour colourless
_exptl_crystal_density_diffrn 1.242
_exptl_crystal_description block
_exptl_crystal_F_000 944
_exptl_crystal_size_max 0.40
_exptl_crystal_size_mid 0.22
_exptl_crystal_size_min 0.12
_refine_diff_density_max 0.156
_refine_diff_density_min -0.121
_refine_ls_extinction_coef 0.0078(11)
_refine_ls_extinction_expression Fc^*^=kFc[1+0.001xFc^2^\l^3^/sin(2\q)]^-1/4^
_refine_ls_extinction_method
;
SHELXL-2018/3 (Sheldrick 2015b)
;
_refine_ls_goodness_of_fit_ref 1.110
_refine_ls_hydrogen_treatment mixed
_refine_ls_matrix_type full
_refine_ls_number_parameters 159
_refine_ls_number_reflns 2451
_refine_ls_number_restraints 0
_refine_ls_restrained_S_all 1.110
_refine_ls_R_factor_all 0.0543
_refine_ls_R_factor_gt 0.0453
_refine_ls_shift/su_max 0.000
_refine_ls_shift/su_mean 0.000
_refine_ls_structure_factor_coef Fsqd
_refine_ls_weighting_details 'w=1/[\s^2^(Fo^2^)+(0.0359P)^2^+0.7870P] where P=(Fo^2^+2Fc^2^)/3'
_refine_ls_weighting_scheme calc
_refine_ls_wR_factor_gt 0.1041
_refine_ls_wR_factor_ref 0.1102
_reflns_number_gt 2098
_reflns_number_total 2451
_reflns_threshold_expression 'I > 2\s(I)'
_cod_data_source_file hb8057sup1.cif
_cod_data_source_block 1
_cod_depositor_comments 'Adding full bibliography for 2244235--2244238.cif.'
_cod_original_cell_volume 2387.6(4)
_cod_database_code 2244235
_cod_database_fobs_code 2244235
_shelx_space_group_comment
;
The symmetry employed for this shelxl refinement is uniquely defined
by the following loop, which should always be used as a source of
symmetry information in preference to the above space-group names.
They are only intended as comments.
;
_shelx_estimated_absorpt_t_min 0.969
_shelx_estimated_absorpt_t_max 0.991

loop_
_space_group_symop_operation_xyz
'x, y, z'
'-x+1/2, -y, z+1/2'
'-x, y+1/2, -z+1/2'
'x+1/2, -y+1/2, -z'
'-x, -y, -z'
'x-1/2, y, -z-1/2'
'x, -y-1/2, z-1/2'
'-x-1/2, y-1/2, z'

loop_
_atom_site_type_symbol
_atom_site_label
_atom_site_fract_x
_atom_site_fract_y
_atom_site_fract_z
_atom_site_U_iso_or_equiv
_atom_site_adp_type
_atom_site_calc_flag
_atom_site_occupancy
_atom_site_disorder_assembly
_atom_site_disorder_group
O O1 0.45181(11) 0.35485(11) 0.37604(4) 0.0502(3) Uani d 1 . .
N N1 0.64192(16) -0.06802(16) 0.31310(6) 0.0608(4) Uani d 1 . .
H H1 0.659(2) -0.148(2) 0.2961(8) 0.081(6) Uiso d 1 . .
C C1 0.71754(19) -0.01437(19) 0.35146(7) 0.0602(5) Uani d 1 . .
H H1A 0.796959 -0.057322 0.363578 0.072 Uiso calc 1 . .
C C2 0.53303(16) 0.02425(16) 0.30472(6) 0.0494(4) Uani d 1 . .
C C3 0.43121(19) 0.01880(19) 0.26876(6) 0.0599(5) Uani d 1 . .
H H3 0.428870 -0.056114 0.245062 0.072 Uiso calc 1 . .
C C4 0.33512(18) 0.1283(2) 0.26987(6) 0.0600(5) Uani d 1 . .
H H4 0.266037 0.127455 0.246312 0.072 Uiso calc 1 . .
C C5 0.33709(16) 0.24214(18) 0.30539(6) 0.0511(4) Uani d 1 . .
H H5 0.269033 0.313937 0.305279 0.061 Uiso calc 1 . .
C C6 0.43895(15) 0.24842(15) 0.34041(5) 0.0430(3) Uani d 1 . .
C C7 0.54041(15) 0.13840(15) 0.34020(5) 0.0428(3) Uani d 1 . .
C C8 0.65916(17) 0.11138(17) 0.36927(6) 0.0506(4) Uani d 1 . .
H H8 0.690629 0.169017 0.395459 0.061 Uiso calc 1 . .
C C9 0.34925(19) 0.4685(2) 0.37747(7) 0.0668(5) Uani d 1 . .
H H9A 0.260551 0.424643 0.383434 0.080 Uiso calc 1 . .
H H9B 0.346282 0.520817 0.346073 0.080 Uiso calc 1 . .
C C10 0.38433(16) 0.57386(17) 0.41830(6) 0.0523(4) Uani d 1 . .
C C11 0.3366(2) 0.5527(2) 0.46590(7) 0.0689(5) Uani d 1 . .
H H11 0.278860 0.473301 0.472565 0.083 Uiso calc 1 . .
C C12 0.3732(2) 0.6474(3) 0.50358(8) 0.0809(6) Uani d 1 . .
H H12 0.340519 0.631075 0.535449 0.097 Uiso calc 1 . .
C C13 0.4566(2) 0.7645(2) 0.49464(8) 0.0759(6) Uani d 1 . .
H H13 0.481679 0.827876 0.520269 0.091 Uiso calc 1 . .
C C14 0.5032(2) 0.7883(2) 0.44799(9) 0.0790(6) Uani d 1 . .
H H14 0.559340 0.869157 0.441610 0.095 Uiso calc 1 . .
C C15 0.4679(2) 0.6935(2) 0.40992(7) 0.0669(5) Uani d 1 . .
H H15 0.501146 0.710903 0.378193 0.080 Uiso calc 1 . .

loop_
_atom_site_aniso_label
_atom_site_aniso_U_11
_atom_site_aniso_U_22
_atom_site_aniso_U_33
_atom_site_aniso_U_12
_atom_site_aniso_U_13
_atom_site_aniso_U_23
O1 0.0511(6) 0.0444(6) 0.0550(6) 0.0090(5) -0.0092(5) -0.0083(5)
N1 0.0713(10) 0.0414(7) 0.0696(9) 0.0005(7) 0.0253(8) -0.0041(7)
C1 0.0624(11) 0.0513(9) 0.0669(10) 0.0107(8) 0.0129(9) 0.0111(8)
C2 0.0548(9) 0.0420(8) 0.0514(8) -0.0100(7) 0.0189(7) 0.0003(7)
C3 0.0697(11) 0.0574(10) 0.0526(9) -0.0223(9) 0.0118(8) -0.0129(8)
C4 0.0618(10) 0.0669(11) 0.0513(9) -0.0211(9) -0.0041(8) -0.0027(8)
C5 0.0496(9) 0.0509(9) 0.0528(9) -0.0062(7) -0.0035(7) 0.0030(7)
C6 0.0475(8) 0.0387(7) 0.0429(7) -0.0056(6) 0.0029(6) 0.0016(6)
C7 0.0478(8) 0.0381(7) 0.0426(7) -0.0050(6) 0.0080(6) 0.0037(6)
C8 0.0556(9) 0.0444(8) 0.0519(9) 0.0039(7) 0.0035(7) 0.0052(7)
C9 0.0596(11) 0.0601(10) 0.0808(12) 0.0192(9) -0.0176(9) -0.0165(9)
C10 0.0465(8) 0.0466(8) 0.0636(10) 0.0119(7) -0.0016(7) -0.0060(7)
C11 0.0643(11) 0.0618(11) 0.0806(12) -0.0071(9) 0.0135(10) -0.0012(10)
C12 0.0892(15) 0.0908(15) 0.0627(11) 0.0035(13) 0.0165(11) -0.0105(11)
C13 0.0741(13) 0.0727(13) 0.0809(13) 0.0049(11) -0.0008(11) -0.0264(11)
C14 0.0742(13) 0.0569(11) 0.1059(16) -0.0140(10) 0.0105(12) -0.0099(11)
C15 0.0702(12) 0.0633(11) 0.0673(11) -0.0006(9) 0.0149(9) 0.0001(9)

loop_
_atom_type_symbol
_atom_type_description
_atom_type_scat_dispersion_real
_atom_type_scat_dispersion_imag
_atom_type_scat_source
C C 0.0033 0.0016 'International Tables Vol C Tables 4.2.6.8 and 6.1.1.4'
H H 0.0000 0.0000 'International Tables Vol C Tables 4.2.6.8 and 6.1.1.4'
N N 0.0061 0.0033 'International Tables Vol C Tables 4.2.6.8 and 6.1.1.4'
O O 0.0106 0.0060 'International Tables Vol C Tables 4.2.6.8 and 6.1.1.4'

loop_
_geom_angle_atom_site_label_1
_geom_angle_atom_site_label_2
_geom_angle_atom_site_label_3
_geom_angle_site_symmetry_1
_geom_angle_site_symmetry_3
_geom_angle
_geom_angle_publ_flag
C6 O1 C9 . . 117.07(12) ?
C1 N1 H1 . . 125.9(14) ?
C1 N1 C2 . . 109.56(14) ?
C2 N1 H1 . . 124.5(14) ?
N1 C1 H1A . . 125.2 ?
C8 C1 N1 . . 109.56(16) ?
C8 C1 H1A . . 125.2 ?
N1 C2 C3 . . 130.67(15) ?
N1 C2 C7 . . 106.86(14) ?
C3 C2 C7 . . 122.45(15) ?
C2 C3 H3 . . 121.5 ?
C4 C3 C2 . . 117.05(15) ?
C4 C3 H3 . . 121.5 ?
C3 C4 H4 . . 118.9 ?
C3 C4 C5 . . 122.22(16) ?
C5 C4 H4 . . 118.9 ?
C4 C5 H5 . . 119.7 ?
C6 C5 C4 . . 120.58(16) ?
C6 C5 H5 . . 119.7 ?
O1 C6 C5 . . 125.45(14) ?
O1 C6 C7 . . 115.65(13) ?
C5 C6 C7 . . 118.89(14) ?
C2 C7 C8 . . 106.97(14) ?
C6 C7 C2 . . 118.78(14) ?
C6 C7 C8 . . 134.25(14) ?
C1 C8 C7 . . 107.03(15) ?
C1 C8 H8 . . 126.5 ?
C7 C8 H8 . . 126.5 ?
O1 C9 H9A . . 110.1 ?
O1 C9 H9B . . 110.1 ?
O1 C9 C10 . . 108.10(13) ?
H9A C9 H9B . . 108.4 ?
C10 C9 H9A . . 110.1 ?
C10 C9 H9B . . 110.1 ?
C11 C10 C9 . . 121.35(17) ?
C15 C10 C9 . . 120.96(16) ?
C15 C10 C11 . . 117.68(16) ?
C10 C11 H11 . . 119.5 ?
C12 C11 C10 . . 120.90(18) ?
C12 C11 H11 . . 119.5 ?
C11 C12 H12 . . 119.7 ?
C13 C12 C11 . . 120.56(19) ?
C13 C12 H12 . . 119.7 ?
C12 C13 H13 . . 120.3 ?
C14 C13 C12 . . 119.40(19) ?
C14 C13 H13 . . 120.3 ?
C13 C14 H14 . . 119.7 ?
C13 C14 C15 . . 120.61(19) ?
C15 C14 H14 . . 119.7 ?
C10 C15 C14 . . 120.84(17) ?
C10 C15 H15 . . 119.6 ?
C14 C15 H15 . . 119.6 ?

loop_
_geom_bond_atom_site_label_1
_geom_bond_atom_site_label_2
_geom_bond_site_symmetry_2
_geom_bond_distance
_geom_bond_publ_flag
O1 C6 . 1.3636(17) ?
O1 C9 . 1.4368(19) ?
N1 H1 . 0.87(2) ?
N1 C1 . 1.363(2) ?
N1 C2 . 1.373(2) ?
C1 H1A . 0.9300 ?
C1 C8 . 1.357(2) ?
C2 C3 . 1.394(2) ?
C2 C7 . 1.407(2) ?
C3 H3 . 0.9300 ?
C3 C4 . 1.365(3) ?
C4 H4 . 0.9300 ?
C4 C5 . 1.404(2) ?
C5 H5 . 0.9300 ?
C5 C6 . 1.377(2) ?
C6 C7 . 1.405(2) ?
C7 C8 . 1.426(2) ?
C8 H8 . 0.9300 ?
C9 H9A . 0.9700 ?
C9 H9B . 0.9700 ?
C9 C10 . 1.494(2) ?
C10 C11 . 1.381(2) ?
C10 C15 . 1.373(2) ?
C11 H11 . 0.9300 ?
C11 C12 . 1.375(3) ?
C12 H12 . 0.9300 ?
C12 C13 . 1.357(3) ?
C13 H13 . 0.9300 ?
C13 C14 . 1.357(3) ?
C14 H14 . 0.9300 ?
C14 C15 . 1.380(3) ?
C15 H15 . 0.9300 ?

loop_
_geom_hbond_atom_site_label_D
_geom_hbond_atom_site_label_H
_geom_hbond_atom_site_label_A
_geom_hbond_site_symmetry_A
_geom_hbond_distance_DH
_geom_hbond_distance_HA
_geom_hbond_distance_DA
_geom_hbond_angle_DHA
_geom_hbond_publ_flag
C1 H1A O1 8_755 0.93 2.61 3.517(2) 164.4 no

loop_
_geom_torsion_atom_site_label_1
_geom_torsion_atom_site_label_2
_geom_torsion_atom_site_label_3
_geom_torsion_atom_site_label_4
_geom_torsion_site_symmetry_1
_geom_torsion_site_symmetry_2
_geom_torsion_site_symmetry_3
_geom_torsion_site_symmetry_4
_geom_torsion
_geom_torsion_publ_flag
O1 C6 C7 C2 . . . . 179.47(12) ?
O1 C6 C7 C8 . . . . -0.8(2) ?
O1 C9 C10 C11 . . . . -90.2(2) ?
O1 C9 C10 C15 . . . . 88.3(2) ?
N1 C1 C8 C7 . . . . -0.28(18) ?
N1 C2 C3 C4 . . . . -179.92(15) ?
N1 C2 C7 C6 . . . . -179.18(12) ?
N1 C2 C7 C8 . . . . 1.00(15) ?
C1 N1 C2 C3 . . . . 177.39(15) ?
C1 N1 C2 C7 . . . . -1.20(17) ?
C2 N1 C1 C8 . . . . 0.94(18) ?
C2 C3 C4 C5 . . . . 0.0(2) ?
C2 C7 C8 C1 . . . . -0.45(16) ?
C3 C2 C7 C6 . . . . 2.1(2) ?
C3 C2 C7 C8 . . . . -177.73(14) ?
C3 C4 C5 C6 . . . . 1.0(2) ?
C4 C5 C6 O1 . . . . 179.00(14) ?
C4 C5 C6 C7 . . . . -0.4(2) ?
C5 C6 C7 C2 . . . . -1.1(2) ?
C5 C6 C7 C8 . . . . 178.69(15) ?
C6 O1 C9 C10 . . . . -179.00(13) ?
C6 C7 C8 C1 . . . . 179.77(16) ?
C7 C2 C3 C4 . . . . -1.5(2) ?
C9 O1 C6 C5 . . . . 0.9(2) ?
C9 O1 C6 C7 . . . . -179.63(14) ?
C9 C10 C11 C12 . . . . 177.77(18) ?
C9 C10 C15 C14 . . . . -178.20(17) ?
C10 C11 C12 C13 . . . . 0.4(3) ?
C11 C10 C15 C14 . . . . 0.4(3) ?
C11 C12 C13 C14 . . . . 0.5(3) ?
C12 C13 C14 C15 . . . . -0.9(3) ?
C13 C14 C15 C10 . . . . 0.5(3) ?
C15 C10 C11 C12 . . . . -0.8(3) ?
